data_7233350
loop_
_publ_author_name
'Wang, Yue'
'Shi, Yongfang'
'Zou, Xiaochuan'
'He, Yucen'
'Wang, Xia'

_publ_section_title
;
 Pyridylphosphine supported Ag(i) and Cu(i) complexes for detection of
 alcohols and nitriles via structural transformations from 1D to 0D
;
_journal_issue 37
_journal_name_full CrystEngComm
_journal_page_first 5595
_journal_paper_doi 10.1039/C9CE00943D
_journal_volume 21
_journal_year 2019
_chemical_formula_sum 'C34 H28 Cl2 Cu2 N2 O8 P2'
_chemical_formula_weight 852.50
_space_group_crystal_system monoclinic
_space_group_IT_number 14
_space_group_name_Hall '-P 2yn'
_space_group_name_H-M_alt 'P 1 21/n 1'
_symmetry_space_group_name_Hall '-P 2yn'
_symmetry_space_group_name_H-M 'P 1 21/n 1'
_atom_sites_solution_hydrogens geom
_audit_creation_method SHELXL-2016/6
_audit_update_record
;
2019-06-16 deposited with the CCDC.    2019-08-06 downloaded from the CCDC.
;
_cell_angle_alpha 90
_cell_angle_beta 101.679(2)
_cell_angle_gamma 90
_cell_formula_units_Z 4
_cell_length_a 9.1529(5)
_cell_length_b 18.4467(10)
_cell_length_c 20.8604(13)
_cell_measurement_reflns_used 9869
_cell_measurement_temperature 100(2)
_cell_measurement_theta_max 27.10
_cell_measurement_theta_min 2.54
_cell_volume 3449.2(3)
_computing_cell_refinement 'Bruker SAINT'
_computing_data_collection 'Bruker APEX2'
_computing_data_reduction 'Bruker SAINT'
_computing_molecular_graphics 'Bruker SHELXTL'
_computing_publication_material 'Bruker SHELXTL'
_computing_structure_refinement 'SHELXL-2016/6 (Sheldrick, 2016)'
_computing_structure_solution 'SHELXT 2014/5 (Sheldrick, 2014)'
_diffrn_ambient_temperature 100(2)
_diffrn_measured_fraction_theta_full 0.999
_diffrn_measured_fraction_theta_max 0.998
_diffrn_measurement_device_type 'Bruker APEX-II CCD'
_diffrn_measurement_method '\f and \w scans'
_diffrn_radiation_type MoK\a
_diffrn_radiation_wavelength 0.71073
_diffrn_reflns_av_R_equivalents 0.0347
_diffrn_reflns_av_unetI/netI 0.0184
_diffrn_reflns_Laue_measured_fraction_full 0.999
_diffrn_reflns_Laue_measured_fraction_max 0.998
_diffrn_reflns_limit_h_max 11
_diffrn_reflns_limit_h_min -11
_diffrn_reflns_limit_k_max 23
_diffrn_reflns_limit_k_min -23
_diffrn_reflns_limit_l_max 26
_diffrn_reflns_limit_l_min -26
_diffrn_reflns_number 59958
_diffrn_reflns_point_group_measured_fraction_full 0.999
_diffrn_reflns_point_group_measured_fraction_max 0.998
_diffrn_reflns_theta_full 25.242
_diffrn_reflns_theta_max 27.145
_diffrn_reflns_theta_min 2.208
_exptl_absorpt_coefficient_mu 1.536
_exptl_absorpt_correction_T_max 0.650
_exptl_absorpt_correction_T_min 0.563
_exptl_absorpt_correction_type multi-scan
_exptl_crystal_colour 'Light Yellow'
_exptl_crystal_density_diffrn 1.642
_exptl_crystal_description Bloc
_exptl_crystal_F_000 1728
_exptl_crystal_size_max 0.38
_exptl_crystal_size_mid 0.34
_exptl_crystal_size_min 0.28
_refine_diff_density_max 0.685
_refine_diff_density_min -0.854
_refine_diff_density_rms 0.218
_refine_ls_extinction_method none
_refine_ls_goodness_of_fit_ref 1.021
_refine_ls_hydrogen_treatment constr
_refine_ls_matrix_type full
_refine_ls_number_parameters 451
_refine_ls_number_reflns 7641
_refine_ls_number_restraints 0
_refine_ls_restrained_S_all 1.021
_refine_ls_R_factor_all 0.0308
_refine_ls_R_factor_gt 0.0246
_refine_ls_shift/su_max 0.003
_refine_ls_shift/su_mean 0.000
_refine_ls_structure_factor_coef Fsqd
_refine_ls_weighting_details 'w=1/[\s^2^(Fo^2^)+(0.0522P)^2^+4.3631P] where P=(Fo^2^+2Fc^2^)/3'
_refine_ls_weighting_scheme calc
_refine_ls_wR_factor_gt 0.0726
_refine_ls_wR_factor_ref 0.0916
_reflns_Friedel_coverage 0.000
_reflns_number_gt 6947
_reflns_number_total 7641
_reflns_threshold_expression 'I > 2\s(I)'
_cod_data_source_file c9ce00943d2.cif
_cod_data_source_block Cu2
_cod_depositor_comments
;
The following automatic conversions were performed:

'_exptl_absorpt_correction_type' value 'Multi-scan' changed to
'multi-scan' according to
/home/data/users/saulius/crontab/automatic-downloads/rss-feeds/RSC/lib/dictionaries/cif_core.dic
dictionary named 'cif_core.dic' version 2.4.2 from 2011-04-26.

Automatic conversion script
Id: cif_fix_values 4973 2017-02-22 13:04:09Z antanas 

 Adding full bibliography for 7233348--7233351.cif.
;
_cod_database_code 7233350
_shelx_shelxl_version_number 2016/6
_shelx_space_group_comment
;
The symmetry employed for this shelxl refinement is uniquely defined
by the following loop, which should always be used as a source of
symmetry information in preference to the above space-group names.
They are only intended as comments.
;

loop_
_space_group_symop_operation_xyz
'x, y, z'
'-x+1/2, y+1/2, -z+1/2'
'-x, -y, -z'
'x-1/2, -y-1/2, z-1/2'

loop_
_atom_site_label
_atom_site_type_symbol
_atom_site_fract_x
_atom_site_fract_y
_atom_site_fract_z
_atom_site_U_iso_or_equiv
_atom_site_adp_type
_atom_site_occupancy
_atom_site_site_symmetry_order
_atom_site_calc_flag
_atom_site_refinement_flags_posn
_atom_site_refinement_flags_adp
Cu1 Cu 0.61869(3) 0.70855(2) 0.34800(2) 0.01365(7) Uani 1 1 d . .
Cu2 Cu 0.25346(3) 0.71246(2) 0.31338(2) 0.01660(8) Uani 1 1 d . .
P1 P 0.50365(5) 0.60184(3) 0.32301(2) 0.01231(11) Uani 1 1 d . .
P2 P 0.51227(6) 0.81564(3) 0.36309(3) 0.01348(11) Uani 1 1 d . .
Cl1 Cl 0.80959(6) 0.68972(3) 0.48655(2) 0.01859(11) Uani 1 1 d . .
Cl2 Cl 0.86984(6) 0.69749(3) 0.25578(2) 0.01740(11) Uani 1 1 d . .
O1 O 0.82666(17) 0.69295(9) 0.41830(7) 0.0200(3) Uani 1 1 d . .
O2 O 0.67420(19) 0.65076(9) 0.48887(8) 0.0258(3) Uani 1 1 d . .
O3 O 0.9359(2) 0.65256(13) 0.52380(9) 0.0410(5) Uani 1 1 d . .
O4 O 0.8006(2) 0.76178(10) 0.51054(10) 0.0364(4) Uani 1 1 d . .
O5 O 0.73771(17) 0.73386(9) 0.26980(8) 0.0211(3) Uani 1 1 d . .
O6 O 0.8733(2) 0.62346(9) 0.27643(9) 0.0305(4) Uani 1 1 d . .
O7 O 0.99945(18) 0.73574(10) 0.29245(9) 0.0290(4) Uani 1 1 d . .
O8 O 0.8674(2) 0.70337(10) 0.18730(9) 0.0311(4) Uani 1 1 d . .
N1 N 0.26451(19) 0.63445(9) 0.37447(9) 0.0160(3) Uani 1 1 d . .
N2 N 0.2954(2) 0.78913(9) 0.25825(9) 0.0164(4) Uani 1 1 d . .
C1 C 0.3822(2) 0.59997(11) 0.24174(10) 0.0158(4) Uani 1 1 d . .
C2 C 0.2328(3) 0.57812(13) 0.22975(11) 0.0225(4) Uani 1 1 d . .
H2B H 0.189905 0.561121 0.264776 0.027 Uiso 1 1 calc R U
C3 C 0.1469(3) 0.58125(15) 0.16665(12) 0.0302(5) Uani 1 1 d . .
H3B H 0.044983 0.567179 0.158727 0.036 Uiso 1 1 calc R U
C4 C 0.2099(3) 0.60484(15) 0.11544(12) 0.0319(6) Uani 1 1 d . .
H4B H 0.151133 0.606973 0.072378 0.038 Uiso 1 1 calc R U
C5 C 0.3583(3) 0.62533(14) 0.12670(12) 0.0295(5) Uani 1 1 d . .
H5A H 0.401574 0.640532 0.091216 0.035 Uiso 1 1 calc R U
C6 C 0.4439(3) 0.62376(12) 0.18956(11) 0.0223(4) Uani 1 1 d . .
H6B H 0.545118 0.638960 0.197162 0.027 Uiso 1 1 calc R U
C7 C 0.6072(2) 0.51736(11) 0.32727(10) 0.0148(4) Uani 1 1 d . .
C8 C 0.7504(2) 0.51432(11) 0.36647(10) 0.0169(4) Uani 1 1 d . .
H8B H 0.794516 0.556685 0.388034 0.020 Uiso 1 1 calc R U
C9 C 0.8281(3) 0.44904(12) 0.37379(11) 0.0217(4) Uani 1 1 d . .
H9A H 0.924939 0.446846 0.400759 0.026 Uiso 1 1 calc R U
C10 C 0.7650(3) 0.38715(12) 0.34197(13) 0.0255(5) Uani 1 1 d . .
H10A H 0.818531 0.342704 0.347242 0.031 Uiso 1 1 calc R U
C11 C 0.6236(3) 0.39016(12) 0.30241(13) 0.0271(5) Uani 1 1 d . .
H11A H 0.580721 0.347848 0.280315 0.033 Uiso 1 1 calc R U
C12 C 0.5445(2) 0.45511(12) 0.29507(12) 0.0215(4) Uani 1 1 d . .
H12A H 0.447637 0.457009 0.268076 0.026 Uiso 1 1 calc R U
C13 C 0.3734(2) 0.58401(11) 0.37748(10) 0.0139(4) Uani 1 1 d . .
C14 C 0.3853(2) 0.52596(11) 0.42059(10) 0.0175(4) Uani 1 1 d . .
H14A H 0.462420 0.491111 0.422254 0.021 Uiso 1 1 calc R U
C15 C 0.2829(3) 0.51940(12) 0.46135(11) 0.0215(4) Uani 1 1 d . .
H15A H 0.289917 0.480432 0.491596 0.026 Uiso 1 1 calc R U
C16 C 0.1712(3) 0.57042(13) 0.45708(11) 0.0221(4) Uani 1 1 d . .
H16A H 0.099277 0.566672 0.483998 0.027 Uiso 1 1 calc R U
C17 C 0.1649(2) 0.62719(12) 0.41310(11) 0.0191(4) Uani 1 1 d . .
H17A H 0.087524 0.662091 0.410249 0.023 Uiso 1 1 calc R U
C18 C 0.3788(2) 0.81561(11) 0.41737(10) 0.0164(4) Uani 1 1 d . .
C19 C 0.4252(3) 0.78384(13) 0.47893(12) 0.0263(5) Uani 1 1 d . .
H19A H 0.524292 0.765999 0.491372 0.032 Uiso 1 1 calc R U
C20 C 0.3288(3) 0.77796(15) 0.52218(13) 0.0322(6) Uani 1 1 d . .
H20A H 0.362502 0.757277 0.564285 0.039 Uiso 1 1 calc R U
C21 C 0.1835(3) 0.80232(14) 0.50374(13) 0.0288(5) Uani 1 1 d . .
H21A H 0.116182 0.796931 0.532633 0.035 Uiso 1 1 calc R U
C22 C 0.1365(3) 0.83420(16) 0.44384(13) 0.0327(6) Uani 1 1 d . .
H22A H 0.036806 0.851212 0.431626 0.039 Uiso 1 1 calc R U
C23 C 0.2332(3) 0.84201(14) 0.40054(12) 0.0255(5) Uani 1 1 d . .
H23A H 0.200008 0.865323 0.359571 0.031 Uiso 1 1 calc R U
C24 C 0.6289(2) 0.89515(11) 0.38572(10) 0.0171(4) Uani 1 1 d . .
C25 C 0.5991(3) 0.94728(12) 0.42974(11) 0.0222(4) Uani 1 1 d . .
H25A H 0.514674 0.942065 0.449370 0.027 Uiso 1 1 calc R U
C26 C 0.6929(3) 1.00700(14) 0.44503(13) 0.0298(5) Uani 1 1 d . .
H26A H 0.673633 1.041803 0.475853 0.036 Uiso 1 1 calc R U
C27 C 0.8138(3) 1.01569(14) 0.41545(14) 0.0314(6) Uani 1 1 d . .
H27A H 0.877004 1.056688 0.425650 0.038 Uiso 1 1 calc R U
C28 C 0.8430(3) 0.96472(14) 0.37092(15) 0.0343(6) Uani 1 1 d . .
H28A H 0.924826 0.971435 0.349892 0.041 Uiso 1 1 calc R U
C29 C 0.7529(3) 0.90377(13) 0.35692(13) 0.0281(5) Uani 1 1 d . .
H29A H 0.775638 0.867941 0.327725 0.034 Uiso 1 1 calc R U
C30 C 0.4007(2) 0.83953(11) 0.28236(10) 0.0160(4) Uani 1 1 d . .
C31 C 0.4278(2) 0.89851(12) 0.24544(12) 0.0226(5) Uani 1 1 d . .
H31A H 0.499720 0.933995 0.263410 0.027 Uiso 1 1 calc R U
C32 C 0.3478(3) 0.90479(14) 0.18166(12) 0.0269(5) Uani 1 1 d . .
H32A H 0.365014 0.944713 0.155380 0.032 Uiso 1 1 calc R U
C33 C 0.2430(3) 0.85282(14) 0.15642(11) 0.0255(5) Uani 1 1 d . .
H33A H 0.188970 0.855917 0.112539 0.031 Uiso 1 1 calc R U
C34 C 0.2185(3) 0.79615(12) 0.19652(11) 0.0212(4) Uani 1 1 d . .
H34A H 0.144725 0.761019 0.179763 0.025 Uiso 1 1 calc R U

loop_
_atom_site_aniso_label
_atom_site_aniso_U_11
_atom_site_aniso_U_22
_atom_site_aniso_U_33
_atom_site_aniso_U_23
_atom_site_aniso_U_13
_atom_site_aniso_U_12
Cu1 0.01400(13) 0.01217(13) 0.01500(13) 0.00000(9) 0.00344(9) 0.00049(8)
Cu2 0.01667(14) 0.01400(13) 0.01879(14) 0.00354(9) 0.00279(10) 0.00119(9)
P1 0.0133(2) 0.0115(2) 0.0122(2) 0.00043(17) 0.00283(18) 0.00093(17)
P2 0.0130(2) 0.0126(2) 0.0152(2) 0.00048(18) 0.00368(19) 0.00050(18)
Cl1 0.0178(2) 0.0216(2) 0.0153(2) -0.00194(18) 0.00093(18) 0.00457(19)
Cl2 0.0185(2) 0.0167(2) 0.0188(2) 0.00388(18) 0.00797(18) 0.00004(18)
O1 0.0175(7) 0.0275(8) 0.0145(7) 0.0015(6) 0.0023(6) 0.0026(6)
O2 0.0295(9) 0.0240(8) 0.0257(8) 0.0033(7) 0.0097(7) -0.0017(7)
O3 0.0312(10) 0.0674(14) 0.0223(9) 0.0099(9) 0.0007(7) 0.0265(10)
O4 0.0328(10) 0.0319(10) 0.0450(11) -0.0239(9) 0.0091(8) -0.0037(8)
O5 0.0183(7) 0.0242(8) 0.0233(8) 0.0049(6) 0.0096(6) 0.0029(6)
O6 0.0408(10) 0.0157(8) 0.0394(10) 0.0078(7) 0.0189(8) 0.0018(7)
O7 0.0170(8) 0.0275(9) 0.0403(10) 0.0038(8) 0.0004(7) -0.0013(7)
O8 0.0453(11) 0.0327(9) 0.0192(9) 0.0029(7) 0.0156(8) 0.0041(8)
N1 0.0158(8) 0.0150(8) 0.0169(8) -0.0001(7) 0.0024(7) 0.0004(6)
N2 0.0162(8) 0.0168(8) 0.0162(9) 0.0015(6) 0.0029(7) 0.0039(6)
C1 0.0192(10) 0.0138(9) 0.0137(9) -0.0014(7) 0.0012(8) 0.0029(7)
C2 0.0226(11) 0.0256(11) 0.0189(11) -0.0027(9) 0.0030(9) -0.0029(9)
C3 0.0251(12) 0.0376(14) 0.0243(12) -0.0073(10) -0.0033(9) -0.0010(10)
C4 0.0342(13) 0.0411(14) 0.0160(11) -0.0025(10) -0.0049(10) 0.0117(11)
C5 0.0372(13) 0.0349(13) 0.0167(11) 0.0052(9) 0.0066(10) 0.0095(11)
C6 0.0232(11) 0.0257(11) 0.0184(11) 0.0030(9) 0.0046(9) 0.0037(9)
C7 0.0172(9) 0.0133(9) 0.0153(9) 0.0014(7) 0.0070(7) 0.0024(7)
C8 0.0198(10) 0.0171(9) 0.0153(9) 0.0011(8) 0.0068(8) 0.0028(8)
C9 0.0225(11) 0.0243(11) 0.0199(11) 0.0060(9) 0.0080(8) 0.0079(9)
C10 0.0293(12) 0.0178(10) 0.0334(13) 0.0039(9) 0.0158(10) 0.0088(9)
C11 0.0297(12) 0.0155(10) 0.0392(14) -0.0046(9) 0.0143(11) 0.0002(9)
C12 0.0197(10) 0.0181(10) 0.0279(12) -0.0034(9) 0.0076(9) -0.0001(8)
C13 0.0136(9) 0.0145(9) 0.0131(9) -0.0017(7) 0.0018(7) -0.0013(7)
C14 0.0197(10) 0.0153(9) 0.0172(10) 0.0003(8) 0.0029(8) 0.0002(8)
C15 0.0274(11) 0.0205(10) 0.0167(10) 0.0034(8) 0.0049(8) -0.0025(9)
C16 0.0221(11) 0.0268(11) 0.0194(10) 0.0011(9) 0.0089(8) -0.0023(9)
C17 0.0160(9) 0.0229(10) 0.0195(10) -0.0008(8) 0.0061(8) 0.0009(8)
C18 0.0158(9) 0.0150(9) 0.0191(10) -0.0029(8) 0.0054(8) -0.0009(7)
C19 0.0267(12) 0.0308(12) 0.0237(12) 0.0054(9) 0.0105(9) 0.0074(9)
C20 0.0401(15) 0.0341(13) 0.0267(13) 0.0050(10) 0.0173(11) 0.0043(11)
C21 0.0301(13) 0.0295(12) 0.0321(13) -0.0106(10) 0.0188(11) -0.0076(10)
C22 0.0180(11) 0.0465(15) 0.0351(14) -0.0123(12) 0.0093(10) 0.0011(10)
C23 0.0206(11) 0.0333(12) 0.0231(11) -0.0040(9) 0.0053(9) 0.0062(9)
C24 0.0164(9) 0.0146(9) 0.0199(10) 0.0002(8) 0.0026(8) -0.0003(7)
C25 0.0222(11) 0.0213(10) 0.0239(11) -0.0038(9) 0.0069(9) -0.0020(8)
C26 0.0310(12) 0.0258(12) 0.0338(13) -0.0108(10) 0.0094(10) -0.0046(10)
C27 0.0310(13) 0.0235(12) 0.0415(15) -0.0080(10) 0.0117(11) -0.0117(10)
C28 0.0301(13) 0.0294(13) 0.0492(17) -0.0082(12) 0.0216(12) -0.0097(10)
C29 0.0260(12) 0.0232(11) 0.0384(14) -0.0095(10) 0.0148(10) -0.0033(9)
C30 0.0148(9) 0.0154(9) 0.0184(10) 0.0019(8) 0.0050(8) 0.0040(7)
C31 0.0190(10) 0.0215(11) 0.0281(12) 0.0076(9) 0.0066(9) 0.0020(8)
C32 0.0228(11) 0.0313(12) 0.0283(12) 0.0152(10) 0.0094(9) 0.0062(9)
C33 0.0242(11) 0.0358(13) 0.0167(10) 0.0062(9) 0.0044(9) 0.0091(10)
C34 0.0209(10) 0.0244(11) 0.0182(11) -0.0004(8) 0.0039(8) 0.0060(8)

loop_
_atom_type_symbol
_atom_type_description
_atom_type_scat_dispersion_real
_atom_type_scat_dispersion_imag
_atom_type_scat_source
C C 0.0033 0.0016 'International Tables Vol C Tables 4.2.6.8 and 6.1.1.4'
H H 0.0000 0.0000 'International Tables Vol C Tables 4.2.6.8 and 6.1.1.4'
N N 0.0061 0.0033 'International Tables Vol C Tables 4.2.6.8 and 6.1.1.4'
O O 0.0106 0.0060 'International Tables Vol C Tables 4.2.6.8 and 6.1.1.4'
P P 0.1023 0.0942 'International Tables Vol C Tables 4.2.6.8 and 6.1.1.4'
Cl Cl 0.1484 0.1585 'International Tables Vol C Tables 4.2.6.8 and 6.1.1.4'
Cu Cu 0.3201 1.2651 'International Tables Vol C Tables 4.2.6.8 and 6.1.1.4'

loop_
_geom_angle_atom_site_label_1
_geom_angle_atom_site_label_2
_geom_angle_atom_site_label_3
_geom_angle
_geom_angle_site_symmetry_3
O1 Cu1 O5 91.78(6) .
O1 Cu1 P1 110.26(5) .
O5 Cu1 P1 107.16(5) .
O1 Cu1 P2 111.47(5) .
O5 Cu1 P2 102.22(4) .
P1 Cu1 P2 127.31(2) .
N2 Cu2 N1 165.69(8) .
N2 Cu2 O7 93.76(7) 1_455
N1 Cu2 O7 100.42(7) 1_455
C7 P1 C1 104.03(9) .
C7 P1 C13 102.35(9) .
C1 P1 C13 102.80(9) .
C7 P1 Cu1 121.70(7) .
C1 P1 Cu1 113.60(7) .
C13 P1 Cu1 110.27(7) .
C24 P2 C18 105.69(10) .
C24 P2 C30 103.44(10) .
C18 P2 C30 104.53(10) .
C24 P2 Cu1 119.72(7) .
C18 P2 Cu1 116.67(7) .
C30 P2 Cu1 104.95(7) .
O4 Cl1 O3 110.68(13) .
O4 Cl1 O2 109.94(11) .
O3 Cl1 O2 110.40(12) .
O4 Cl1 O1 109.13(11) .
O3 Cl1 O1 108.29(10) .
O2 Cl1 O1 108.33(10) .
O8 Cl2 O6 111.64(11) .
O8 Cl2 O7 109.55(11) .
O6 Cl2 O7 109.78(11) .
O8 Cl2 O5 108.58(10) .
O6 Cl2 O5 110.26(10) .
O7 Cl2 O5 106.92(10) .
Cl1 O1 Cu1 114.20(9) .
Cl2 O5 Cu1 127.41(9) .
Cl2 O7 Cu2 133.50(11) 1_655
C17 N1 C13 119.14(18) .
C17 N1 Cu2 121.71(15) .
C13 N1 Cu2 119.13(14) .
C34 N2 C30 118.90(19) .
C34 N2 Cu2 121.24(15) .
C30 N2 Cu2 119.80(14) .
C6 C1 C2 119.1(2) .
C6 C1 P1 116.83(16) .
C2 C1 P1 124.03(17) .
C3 C2 C1 120.1(2) .
C3 C2 H2B 119.9 .
C1 C2 H2B 119.9 .
C4 C3 C2 120.0(2) .
C4 C3 H3B 120.0 .
C2 C3 H3B 120.0 .
C3 C4 C5 120.2(2) .
C3 C4 H4B 119.9 .
C5 C4 H4B 119.9 .
C4 C5 C6 120.2(2) .
C4 C5 H5A 119.9 .
C6 C5 H5A 119.9 .
C5 C6 C1 120.3(2) .
C5 C6 H6B 119.8 .
C1 C6 H6B 119.8 .
C12 C7 C8 119.64(19) .
C12 C7 P1 121.53(16) .
C8 C7 P1 118.76(15) .
C9 C8 C7 119.8(2) .
C9 C8 H8B 120.1 .
C7 C8 H8B 120.1 .
C10 C9 C8 120.4(2) .
C10 C9 H9A 119.8 .
C8 C9 H9A 119.8 .
C9 C10 C11 120.0(2) .
C9 C10 H10A 120.0 .
C11 C10 H10A 120.0 .
C10 C11 C12 120.1(2) .
C10 C11 H11A 120.0 .
C12 C11 H11A 120.0 .
C11 C12 C7 120.1(2) .
C11 C12 H12A 119.9 .
C7 C12 H12A 119.9 .
N1 C13 C14 121.31(19) .
N1 C13 P1 114.33(15) .
C14 C13 P1 124.32(16) .
C13 C14 C15 119.2(2) .
C13 C14 H14A 120.4 .
C15 C14 H14A 120.4 .
C16 C15 C14 118.9(2) .
C16 C15 H15A 120.5 .
C14 C15 H15A 120.5 .
C15 C16 C17 119.3(2) .
C15 C16 H16A 120.4 .
C17 C16 H16A 120.4 .
N1 C17 C16 122.1(2) .
N1 C17 H17A 118.9 .
C16 C17 H17A 118.9 .
C23 C18 C19 118.4(2) .
C23 C18 P2 124.65(17) .
C19 C18 P2 116.91(16) .
C20 C19 C18 121.0(2) .
C20 C19 H19A 119.5 .
C18 C19 H19A 119.5 .
C21 C20 C19 119.7(2) .
C21 C20 H20A 120.1 .
C19 C20 H20A 120.1 .
C22 C21 C20 120.0(2) .
C22 C21 H21A 120.0 .
C20 C21 H21A 120.0 .
C21 C22 C23 120.8(2) .
C21 C22 H22A 119.6 .
C23 C22 H22A 119.6 .
C22 C23 C18 120.0(2) .
C22 C23 H23A 120.0 .
C18 C23 H23A 120.0 .
C25 C24 C29 119.3(2) .
C25 C24 P2 122.99(17) .
C29 C24 P2 117.73(17) .
C26 C25 C24 120.2(2) .
C26 C25 H25A 119.9 .
C24 C25 H25A 119.9 .
C27 C26 C25 120.1(2) .
C27 C26 H26A 119.9 .
C25 C26 H26A 119.9 .
C26 C27 C28 120.1(2) .
C26 C27 H27A 119.9 .
C28 C27 H27A 119.9 .
C27 C28 C29 120.2(2) .
C27 C28 H28A 119.9 .
C29 C28 H28A 119.9 .
C28 C29 C24 120.1(2) .
C28 C29 H29A 120.0 .
C24 C29 H29A 120.0 .
N2 C30 C31 121.7(2) .
N2 C30 P2 113.31(15) .
C31 C30 P2 124.73(17) .
C30 C31 C32 118.7(2) .
C30 C31 H31A 120.7 .
C32 C31 H31A 120.7 .
C33 C32 C31 119.9(2) .
C33 C32 H32A 120.1 .
C31 C32 H32A 120.1 .
C32 C33 C34 118.6(2) .
C32 C33 H33A 120.7 .
C34 C33 H33A 120.7 .
N2 C34 C33 122.3(2) .
N2 C34 H34A 118.9 .
C33 C34 H34A 118.9 .

loop_
_geom_bond_atom_site_label_1
_geom_bond_atom_site_label_2
_geom_bond_distance
_geom_bond_site_symmetry_2
Cu1 O1 2.1742(15) .
Cu1 O5 2.1876(15) .
Cu1 P1 2.2435(6) .
Cu1 P2 2.2527(6) .
Cu2 N2 1.9103(18) .
Cu2 N1 1.9111(18) .
Cu2 O7 2.3172(16) 1_455
P1 C7 1.817(2) .
P1 C1 1.829(2) .
P1 C13 1.835(2) .
P2 C24 1.819(2) .
P2 C18 1.826(2) .
P2 C30 1.838(2) .
Cl1 O4 1.4286(18) .
Cl1 O3 1.4307(17) .
Cl1 O2 1.4418(17) .
Cl1 O1 1.4645(16) .
Cl2 O8 1.4283(18) .
Cl2 O6 1.4303(16) .
Cl2 O7 1.4570(17) .
Cl2 O5 1.4634(16) .
N1 C17 1.340(3) .
N1 C13 1.356(3) .
N2 C34 1.343(3) .
N2 C30 1.360(3) .
C1 C6 1.395(3) .
C1 C2 1.399(3) .
C2 C3 1.391(3) .
C2 H2B 0.9500 .
C3 C4 1.383(4) .
C3 H3B 0.9500 .
C4 C5 1.383(4) .
C4 H4B 0.9500 .
C5 C6 1.385(3) .
C5 H5A 0.9500 .
C6 H6B 0.9500 .
C7 C12 1.394(3) .
C7 C8 1.398(3) .
C8 C9 1.391(3) .
C8 H8B 0.9500 .
C9 C10 1.386(3) .
C9 H9A 0.9500 .
C10 C11 1.388(4) .
C10 H10A 0.9500 .
C11 C12 1.392(3) .
C11 H11A 0.9500 .
C12 H12A 0.9500 .
C13 C14 1.388(3) .
C14 C15 1.392(3) .
C14 H14A 0.9500 .
C15 C16 1.380(3) .
C15 H15A 0.9500 .
C16 C17 1.386(3) .
C16 H16A 0.9500 .
C17 H17A 0.9500 .
C18 C23 1.395(3) .
C18 C19 1.397(3) .
C19 C20 1.388(3) .
C19 H19A 0.9500 .
C20 C21 1.383(4) .
C20 H20A 0.9500 .
C21 C22 1.369(4) .
C21 H21A 0.9500 .
C22 C23 1.394(3) .
C22 H22A 0.9500 .
C23 H23A 0.9500 .
C24 C25 1.394(3) .
C24 C29 1.396(3) .
C25 C26 1.393(3) .
C25 H25A 0.9500 .
C26 C27 1.381(4) .
C26 H26A 0.9500 .
C27 C28 1.385(4) .
C27 H27A 0.9500 .
C28 C29 1.390(3) .
C28 H28A 0.9500 .
C29 H29A 0.9500 .
C30 C31 1.384(3) .
C31 C32 1.388(3) .
C31 H31A 0.9500 .
C32 C33 1.383(4) .
C32 H32A 0.9500 .
C33 C34 1.385(3) .
C33 H33A 0.9500 .
C34 H34A 0.9500 .
